data_2215679
loop_
_publ_author_name
'Jianquan Du'
'Jikun Li'
'Chunlin Ma'
'Guofang He'

_publ_section_title
;
 [4-(2-Hydroxybenzylideneamino)benzenethiolato]triphenyltin(IV)
;
_journal_coeditor_code TK2196
_journal_issue 10
_journal_name_full 'Acta Crystallographica Section E'
_journal_page_first m2599
_journal_page_last m2599
_journal_paper_doi 10.1107/S1600536807046338
_journal_volume 63
_journal_year 2007
_chemical_formula_iupac '[Sn (C6 H5)3 (C13 H10 N O S)]'
_chemical_formula_moiety 'C31 H25 N O S Sn'
_chemical_formula_sum 'C31 H25 N O S Sn'
_chemical_formula_weight 578.27
_chemical_name_systematic
;
[4-(2-Hydroxybenzylideneamino)benzenethiolato]triphenyltin(IV)
;
_space_group_IT_number 2
_symmetry_cell_setting triclinic
_symmetry_space_group_name_Hall '-P 1'
_symmetry_space_group_name_H-M 'P -1'
_atom_sites_solution_hydrogens geom
_atom_sites_solution_primary direct
_atom_sites_solution_secondary difmap
_audit_creation_method SHELXL-97
_cell_angle_alpha 92.064(2)
_cell_angle_beta 95.430(2)
_cell_angle_gamma 104.936(3)
_cell_formula_units_Z 4
_cell_length_a 9.5561(10)
_cell_length_b 9.6073(11)
_cell_length_c 30.110(3)
_cell_measurement_reflns_used 4515
_cell_measurement_temperature 298(2)
_cell_measurement_theta_max 24.1
_cell_measurement_theta_min 2.3
_cell_volume 2653.7(5)
_computing_cell_refinement 'SAINT (Siemens, 1996)'
_computing_data_collection 'SMART (Siemens, 1996)'
_computing_data_reduction 'SAINT (Siemens, 1996)'
_computing_molecular_graphics 'SHELXTL (Sheldrick, 1997b)'
_computing_publication_material 'SHELXTL (Sheldrick, 1997b)'
_computing_structure_refinement 'SHELXL97 (Sheldrick, 1997a)'
_computing_structure_solution 'SHELXS97 (Sheldrick, 1997a)'
_diffrn_ambient_temperature 298(2)
_diffrn_measured_fraction_theta_full 0.982
_diffrn_measured_fraction_theta_max 0.982
_diffrn_measurement_device_type 'Bruker SMART CCD area-detector'
_diffrn_measurement_method '\f and \w'
_diffrn_radiation_monochromator graphite
_diffrn_radiation_source 'sealed tube'
_diffrn_radiation_type MoK\a
_diffrn_radiation_wavelength 0.71073
_diffrn_reflns_av_R_equivalents 0.046
_diffrn_reflns_av_sigmaI/netI 0.086
_diffrn_reflns_limit_h_max 11
_diffrn_reflns_limit_h_min -11
_diffrn_reflns_limit_k_max 11
_diffrn_reflns_limit_k_min -11
_diffrn_reflns_limit_l_max 24
_diffrn_reflns_limit_l_min -35
_diffrn_reflns_number 13756
_diffrn_reflns_theta_full 25.0
_diffrn_reflns_theta_max 25.0
_diffrn_reflns_theta_min 2.2
_exptl_absorpt_coefficient_mu 1.065
_exptl_absorpt_correction_T_max 0.901
_exptl_absorpt_correction_T_min 0.857
_exptl_absorpt_correction_type multi-scan
_exptl_absorpt_process_details '(SADABS; Sheldrick, 1996)'
_exptl_crystal_colour yellow
_exptl_crystal_density_diffrn 1.447
_exptl_crystal_density_method 'not measured'
_exptl_crystal_description block
_exptl_crystal_F_000 1168
_exptl_crystal_size_max 0.15
_exptl_crystal_size_mid 0.12
_exptl_crystal_size_min 0.10
_refine_diff_density_max 0.58
_refine_diff_density_min -1.26
_refine_ls_extinction_method none
_refine_ls_goodness_of_fit_ref 1.00
_refine_ls_hydrogen_treatment constr
_refine_ls_matrix_type full
_refine_ls_number_parameters 631
_refine_ls_number_reflns 9194
_refine_ls_number_restraints 0
_refine_ls_restrained_S_all 1.00
_refine_ls_R_factor_all 0.092
_refine_ls_R_factor_gt 0.064
_refine_ls_shift/su_max 0.001
_refine_ls_shift/su_mean 0.000
_refine_ls_structure_factor_coef Fsqd
_refine_ls_weighting_details 'calc w=1/[\s^2^(Fo^2^)+13.8664P] where P=(Fo^2^+2Fc^2^)/3'
_refine_ls_weighting_scheme calc
_refine_ls_wR_factor_gt 0.129
_refine_ls_wR_factor_ref 0.142
_reflns_number_gt 6702
_reflns_number_total 9194
_reflns_threshold_expression I>2\s(I)
_cod_data_source_file tk2196.cif
_cod_data_source_block I
_cod_depositor_comments
;
The following automatic conversions were performed:
'_symmetry_cell_setting' value 'Triclinic' changed to 'triclinic'
according to '/home/saulius/struct/CIF-dictionaries/cif_core.dic'
dictionary named 'cif_core.dic' version 2.4.1 from 2010-06-29.

Automatic conversion script
Id: cif_fix_enum 1527 2010-12-29 10:47:43Z saulius 

The following automatic conversions were performed:

'_symmetry_cell_setting' value 'Triclinic' changed to 'triclinic'
according to /home/saulius/struct/CIF-dictionaries/cif_core.dic
dictionary named 'cif_core.dic' version 2.4.1 from 2010-06-29.

Automatic conversion script
Id: cif_fix_values 1715 2011-07-08 13:25:40Z adriana 
;
_cod_original_cell_volume 2653.8(5)
_cod_database_code 2215679
_cod_database_fobs_code 2215679

loop_
_symmetry_equiv_pos_as_xyz
'x, y, z'
'-x, -y, -z'

loop_
_atom_site_type_symbol
_atom_site_label
_atom_site_fract_x
_atom_site_fract_y
_atom_site_fract_z
_atom_site_U_iso_or_equiv
_atom_site_adp_type
_atom_site_calc_flag
_atom_site_refinement_flags
_atom_site_occupancy
Sn Sn1 0.83590(5) 0.29973(5) 0.379460(17) 0.04023(15) Uani d . 1
Sn Sn2 0.18962(6) 0.14815(6) 0.123781(17) 0.04579(17) Uani d . 1
N N1 0.8033(7) 0.2038(6) 0.6046(2) 0.0445(15) Uani d . 1
N N2 0.3049(7) 0.2040(7) -0.0979(2) 0.0497(16) Uani d . 1
O O1 0.9884(6) 0.3102(7) 0.6745(2) 0.0760(18) Uani d . 1
H H1 0.9593 0.2891 0.6480 0.114 Uiso calc R 1
O O2 0.2069(8) 0.0204(6) -0.1663(2) 0.082(2) Uani d . 1
H H2 0.2270 0.0490 -0.1399 0.123 Uiso calc R 1
S S1 0.6851(2) 0.0845(2) 0.40714(7) 0.0572(6) Uani d . 1
S S2 0.4112(2) 0.3014(3) 0.10086(7) 0.0626(6) Uani d . 1
C C1 0.7213(8) 0.1246(7) 0.4656(2) 0.0429(18) Uani d . 1
C C2 0.8510(9) 0.1208(8) 0.4893(3) 0.053(2) Uani d . 1
H H2A 0.9235 0.0990 0.4740 0.063 Uiso calc R 1
C C3 0.8760(8) 0.1484(8) 0.5349(3) 0.051(2) Uani d . 1
H H3 0.9654 0.1475 0.5498 0.061 Uiso calc R 1
C C4 0.7693(8) 0.1772(7) 0.5583(3) 0.0419(17) Uani d . 1
C C5 0.6407(8) 0.1816(8) 0.5353(3) 0.051(2) Uani d . 1
H H5 0.5679 0.2018 0.5508 0.062 Uiso calc R 1
C C6 0.6166(8) 0.1569(8) 0.4900(3) 0.051(2) Uani d . 1
H H6 0.5283 0.1618 0.4752 0.061 Uiso calc R 1
C C7 0.7035(9) 0.1796(8) 0.6311(3) 0.051(2) Uani d . 1
H H7 0.6075 0.1399 0.6191 0.061 Uiso calc R 1
C C8 0.7341(9) 0.2112(8) 0.6789(3) 0.0480(19) Uani d . 1
C C9 0.8756(9) 0.2730(8) 0.6991(3) 0.052(2) Uani d . 1
C C10 0.9019(11) 0.2999(10) 0.7448(3) 0.068(2) Uani d . 1
H H10 0.9959 0.3420 0.7582 0.081 Uiso calc R 1
C C11 0.7879(11) 0.2639(10) 0.7704(3) 0.066(2) Uani d . 1
H H11 0.8063 0.2830 0.8012 0.080 Uiso calc R 1
C C12 0.6478(12) 0.2006(10) 0.7521(3) 0.070(3) Uani d . 1
H H12 0.5721 0.1762 0.7701 0.085 Uiso calc R 1
C C13 0.6225(10) 0.1743(9) 0.7064(3) 0.062(2) Uani d . 1
H H13 0.5282 0.1308 0.6935 0.075 Uiso calc R 1
C C14 0.7899(7) 0.4815(7) 0.4112(2) 0.0368(16) Uani d D 1
C C15 0.8120(9) 0.5105(8) 0.4571(2) 0.055(2) Uani d D 1
H H15 0.8518 0.4512 0.4753 0.066 Uiso calc R 1
C C16 0.7750(10) 0.6266(9) 0.4756(3) 0.071(3) Uani d D 1
H H16 0.7861 0.6433 0.5065 0.085 Uiso calc R 1
C C17 0.7216(10) 0.7190(9) 0.4491(4) 0.070(3) Uani d D 1
H H17 0.6991 0.7992 0.4618 0.084 Uiso calc R 1
C C18 0.7028(10) 0.6922(9) 0.4055(3) 0.070(3) Uani d D 1
H H18 0.6670 0.7549 0.3876 0.084 Uiso calc R 1
C C19 0.7343(9) 0.5744(7) 0.3855(3) 0.053(2) Uani d D 1
H H19 0.7181 0.5576 0.3546 0.063 Uiso calc R 1
C C20 0.7698(7) 0.2763(7) 0.3100(2) 0.0404(17) Uani d D 1
C C21 0.6255(8) 0.2188(9) 0.2936(3) 0.057(2) Uani d D 1
H H21 0.5558 0.1919 0.3134 0.068 Uiso calc R 1
C C22 0.5833(10) 0.2009(10) 0.2481(3) 0.069(3) Uani d D 1
H H22 0.4864 0.1602 0.2373 0.083 Uiso calc R 1
C C23 0.6877(11) 0.2443(10) 0.2189(3) 0.070(3) Uani d D 1
H H23 0.6606 0.2330 0.1882 0.084 Uiso calc R 1
C C24 0.8268(12) 0.3024(11) 0.2345(3) 0.075(3) Uani d D 1
H H24 0.8961 0.3317 0.2146 0.090 Uiso calc R 1
C C25 0.8690(9) 0.3195(9) 0.2807(3) 0.056(2) Uani d D 1
H H25 0.9660 0.3610 0.2913 0.067 Uiso calc R 1
C C26 1.0586(7) 0.3039(7) 0.3935(2) 0.0353(15) Uani d . 1
C C27 1.1091(9) 0.1821(8) 0.3947(3) 0.0479(19) Uani d . 1
H H27 1.0430 0.0916 0.3905 0.058 Uiso calc R 1
C C28 1.2557(9) 0.1921(9) 0.4023(3) 0.060(2) Uani d . 1
H H28 1.2873 0.1083 0.4030 0.072 Uiso calc R 1
C C29 1.3557(9) 0.3235(10) 0.4086(3) 0.058(2) Uani d . 1
H H29 1.4545 0.3298 0.4146 0.070 Uiso calc R 1
C C30 1.3080(9) 0.4440(9) 0.4061(3) 0.064(2) Uani d . 1
H H30 1.3748 0.5341 0.4087 0.077 Uiso calc R 1
C C31 1.1602(9) 0.4342(8) 0.3998(3) 0.054(2) Uani d . 1
H H31 1.1293 0.5185 0.3999 0.065 Uiso calc R 1
C C32 0.3776(8) 0.2722(8) 0.0419(3) 0.0488(19) Uani d . 1
C C33 0.3434(10) 0.3769(10) 0.0168(3) 0.064(2) Uani d . 1
H H33 0.3351 0.4618 0.0309 0.077 Uiso calc R 1
C C34 0.3212(10) 0.3583(9) -0.0289(3) 0.065(2) Uani d . 1
H H34 0.3004 0.4320 -0.0454 0.078 Uiso calc R 1
C C35 0.3290(8) 0.2332(8) -0.0509(3) 0.0444(18) Uani d . 1
C C36 0.3589(9) 0.1266(8) -0.0257(3) 0.055(2) Uani d . 1
H H36 0.3618 0.0397 -0.0397 0.066 Uiso calc R 1
C C37 0.3850(9) 0.1462(9) 0.0206(3) 0.057(2) Uani d . 1
H H37 0.4076 0.0736 0.0372 0.068 Uiso calc R 1
C C38 0.3319(7) 0.3032(8) -0.1252(3) 0.049(2) Uani d . 1
H H38 0.3701 0.3981 -0.1137 0.058 Uiso calc R 1
C C39 0.3061(8) 0.2756(9) -0.1726(3) 0.053(2) Uani d . 1
C C40 0.2437(9) 0.1339(9) -0.1923(3) 0.058(2) Uani d . 1
C C41 0.2205(11) 0.1116(10) -0.2381(3) 0.071(3) Uani d . 1
H H41 0.1795 0.0190 -0.2512 0.085 Uiso calc R 1
C C42 0.2583(10) 0.2268(12) -0.2648(3) 0.073(3) Uani d . 1
H H42 0.2435 0.2116 -0.2957 0.087 Uiso calc R 1
C C43 0.3175(11) 0.3630(12) -0.2456(4) 0.079(3) Uani d . 1
H H43 0.3429 0.4402 -0.2636 0.095 Uiso calc R 1
C C44 0.3394(10) 0.3865(9) -0.2005(3) 0.067(2) Uani d . 1
H H44 0.3781 0.4803 -0.1882 0.080 Uiso calc R 1
C C45 0.0125(8) 0.1969(7) 0.0849(3) 0.0459(18) Uani d D 1
C C46 -0.0866(10) 0.2497(9) 0.1066(3) 0.070(3) Uani d D 1
H H46 -0.0772 0.2590 0.1377 0.084 Uiso calc R 1
C C47 -0.1986(10) 0.2886(9) 0.0826(3) 0.071(3) Uani d D 1
H H47 -0.2627 0.3270 0.0974 0.085 Uiso calc R 1
C C48 -0.2159(10) 0.2708(10) 0.0366(3) 0.072(3) Uani d D 1
H H48 -0.2930 0.2950 0.0204 0.086 Uiso calc R 1
C C49 -0.1210(9) 0.2182(11) 0.0153(3) 0.074(3) Uani d D 1
H H49 -0.1319 0.2067 -0.0157 0.089 Uiso calc R 1
C C50 -0.0074(9) 0.1813(10) 0.0397(3) 0.060(2) Uani d D 1
H H50 0.0572 0.1447 0.0246 0.072 Uiso calc R 1
C C51 0.2063(8) 0.2095(8) 0.1928(2) 0.0425(17) Uani d . 1
C C52 0.2661(9) 0.3513(9) 0.2087(3) 0.053(2) Uani d . 1
H H52 0.2955 0.4224 0.1888 0.064 Uiso calc R 1
C C53 0.2822(10) 0.3874(10) 0.2542(3) 0.070(3) Uani d . 1
H H53 0.3217 0.4831 0.2646 0.084 Uiso calc R 1
C C54 0.2416(11) 0.2861(12) 0.2837(3) 0.071(3) Uani d . 1
H H54 0.2522 0.3116 0.3141 0.086 Uiso calc R 1
C C55 0.1846(11) 0.1458(11) 0.2682(3) 0.074(3) Uani d . 1
H H55 0.1579 0.0755 0.2885 0.088 Uiso calc R 1
C C56 0.1659(9) 0.1061(9) 0.2231(3) 0.058(2) Uani d . 1
H H56 0.1263 0.0099 0.2131 0.070 Uiso calc R 1
C C57 0.1900(7) -0.0722(7) 0.1137(2) 0.0440(17) Uani d DU 1
C C58 0.0583(8) -0.1736(8) 0.1075(3) 0.062(2) Uani d DU 1
H H58 -0.0271 -0.1440 0.1074 0.074 Uiso calc R 1
C C59 0.0497(10) -0.3186(10) 0.1016(3) 0.077(3) Uani d D 1
H H59 -0.0410 -0.3853 0.0968 0.093 Uiso calc R 1
C C60 0.1745(10) -0.3652(10) 0.1027(3) 0.069(3) Uani d D 1
H H60 0.1690 -0.4632 0.0997 0.083 Uiso calc R 1
C C61 0.3038(11) -0.2672(10) 0.1081(4) 0.082(3) Uani d D 1
H H61 0.3886 -0.2975 0.1077 0.098 Uiso calc R 1
C C62 0.3137(8) -0.1205(9) 0.1143(3) 0.069(2) Uani d DU 1
H H62 0.4047 -0.0546 0.1190 0.082 Uiso calc R 1

loop_
_atom_site_aniso_label
_atom_site_aniso_U_11
_atom_site_aniso_U_22
_atom_site_aniso_U_33
_atom_site_aniso_U_12
_atom_site_aniso_U_13
_atom_site_aniso_U_23
Sn1 0.0453(3) 0.0343(3) 0.0401(3) 0.0108(2) -0.0004(2) -0.0004(2)
Sn2 0.0435(3) 0.0486(3) 0.0428(3) 0.0098(3) 0.0006(2) -0.0022(2)
N1 0.051(4) 0.034(3) 0.049(4) 0.012(3) 0.003(3) 0.010(3)
N2 0.044(4) 0.046(4) 0.060(4) 0.011(3) 0.010(3) 0.005(3)
O1 0.049(4) 0.112(5) 0.056(4) 0.005(3) 0.000(3) 0.004(4)
O2 0.136(6) 0.050(4) 0.058(4) 0.015(4) 0.024(4) 0.008(3)
S1 0.0698(14) 0.0401(11) 0.0488(12) -0.0052(10) -0.0032(10) 0.0021(9)
S2 0.0473(12) 0.0721(15) 0.0532(13) -0.0083(11) -0.0003(10) -0.0045(11)
C1 0.052(5) 0.026(3) 0.044(4) -0.001(3) 0.000(4) 0.004(3)
C2 0.053(5) 0.057(5) 0.052(5) 0.020(4) 0.009(4) 0.011(4)
C3 0.041(4) 0.055(5) 0.054(5) 0.009(4) -0.002(4) 0.009(4)
C4 0.046(4) 0.026(4) 0.051(5) 0.004(3) 0.004(4) 0.002(3)
C5 0.041(5) 0.059(5) 0.050(5) 0.008(4) 0.002(4) -0.003(4)
C6 0.041(5) 0.050(5) 0.060(5) 0.011(4) -0.002(4) 0.009(4)
C7 0.054(5) 0.033(4) 0.061(5) 0.005(4) 0.000(4) -0.002(4)
C8 0.053(5) 0.039(4) 0.054(5) 0.015(4) 0.005(4) 0.002(4)
C9 0.053(5) 0.049(5) 0.051(5) 0.012(4) 0.003(4) 0.004(4)
C10 0.068(6) 0.085(7) 0.053(6) 0.028(5) -0.003(5) 0.005(5)
C11 0.088(7) 0.065(6) 0.050(5) 0.027(5) 0.004(5) 0.002(4)
C12 0.083(7) 0.069(6) 0.064(6) 0.021(5) 0.027(5) 0.013(5)
C13 0.055(5) 0.065(6) 0.067(6) 0.013(4) 0.014(5) 0.014(5)
C14 0.031(4) 0.032(4) 0.049(4) 0.009(3) 0.006(3) 0.006(3)
C15 0.080(6) 0.037(4) 0.046(5) 0.015(4) 0.002(4) -0.001(4)
C16 0.084(7) 0.062(6) 0.059(6) 0.008(5) 0.015(5) -0.020(5)
C17 0.064(6) 0.047(5) 0.102(8) 0.019(5) 0.019(6) -0.025(5)
C18 0.073(6) 0.053(5) 0.089(8) 0.029(5) 0.004(5) 0.003(5)
C19 0.059(5) 0.041(4) 0.059(5) 0.015(4) 0.002(4) 0.005(4)
C20 0.050(5) 0.033(4) 0.042(4) 0.018(3) 0.006(4) 0.004(3)
C21 0.049(5) 0.067(5) 0.053(5) 0.012(4) 0.002(4) 0.000(4)
C22 0.063(6) 0.076(6) 0.062(6) 0.016(5) -0.019(5) -0.007(5)
C23 0.099(8) 0.076(6) 0.038(5) 0.035(6) -0.009(5) -0.003(5)
C24 0.088(8) 0.087(7) 0.053(6) 0.023(6) 0.019(5) -0.003(5)
C25 0.048(5) 0.059(5) 0.055(5) 0.006(4) 0.004(4) -0.005(4)
C26 0.043(4) 0.029(3) 0.035(4) 0.013(3) 0.000(3) -0.002(3)
C27 0.056(5) 0.033(4) 0.055(5) 0.011(4) 0.008(4) 0.008(3)
C28 0.060(6) 0.051(5) 0.080(6) 0.035(5) 0.009(5) 0.021(5)
C29 0.050(5) 0.077(6) 0.054(5) 0.028(5) 0.002(4) 0.012(5)
C30 0.054(5) 0.046(5) 0.081(7) -0.004(4) -0.002(5) -0.002(4)
C31 0.052(5) 0.030(4) 0.080(6) 0.017(4) -0.005(4) -0.003(4)
C32 0.038(4) 0.053(5) 0.053(5) 0.006(4) 0.012(4) 0.004(4)
C33 0.081(7) 0.058(5) 0.051(5) 0.014(5) 0.006(5) -0.004(4)
C34 0.087(7) 0.048(5) 0.066(6) 0.026(5) 0.007(5) 0.005(4)
C35 0.034(4) 0.047(4) 0.049(5) 0.005(3) 0.004(3) -0.001(4)
C36 0.065(6) 0.044(4) 0.061(6) 0.021(4) 0.018(4) 0.007(4)
C37 0.062(5) 0.062(5) 0.057(5) 0.029(4) 0.018(4) 0.018(4)
C38 0.032(4) 0.039(4) 0.070(6) 0.002(3) 0.003(4) -0.002(4)
C39 0.041(5) 0.051(5) 0.068(6) 0.011(4) 0.004(4) 0.008(4)
C40 0.060(5) 0.061(5) 0.054(5) 0.017(4) 0.008(4) 0.010(4)
C41 0.088(7) 0.064(6) 0.057(6) 0.016(5) 0.008(5) -0.004(5)
C42 0.072(7) 0.111(9) 0.048(5) 0.043(6) 0.008(5) 0.009(6)
C43 0.073(7) 0.082(7) 0.075(7) 0.008(6) -0.004(6) 0.026(6)
C44 0.073(6) 0.051(5) 0.070(7) 0.007(5) 0.000(5) 0.010(5)
C45 0.045(4) 0.040(4) 0.054(5) 0.009(3) 0.010(4) 0.008(4)
C46 0.071(6) 0.063(6) 0.079(7) 0.022(5) 0.020(5) 0.003(5)
C47 0.055(6) 0.054(5) 0.107(9) 0.018(5) 0.022(6) 0.005(5)
C48 0.055(6) 0.064(6) 0.100(8) 0.026(5) -0.013(6) 0.012(6)
C49 0.063(6) 0.090(7) 0.059(6) 0.010(5) -0.012(5) 0.000(5)
C50 0.053(5) 0.082(6) 0.046(5) 0.025(5) -0.001(4) -0.012(4)
C51 0.041(4) 0.044(4) 0.044(4) 0.014(3) 0.002(3) 0.003(3)
C52 0.065(5) 0.054(5) 0.041(5) 0.019(4) 0.003(4) 0.001(4)
C53 0.081(7) 0.065(6) 0.065(6) 0.023(5) 0.004(5) -0.021(5)
C54 0.076(7) 0.097(8) 0.050(6) 0.035(6) 0.018(5) 0.002(6)
C55 0.097(8) 0.084(7) 0.052(6) 0.037(6) 0.025(5) 0.023(5)
C56 0.071(6) 0.055(5) 0.051(5) 0.020(4) 0.009(4) 0.010(4)
C57 0.037(4) 0.052(4) 0.043(4) 0.010(3) 0.007(3) 0.001(3)
C58 0.043(4) 0.049(5) 0.095(6) 0.017(4) 0.003(4) -0.005(4)
C59 0.067(6) 0.064(6) 0.092(8) 0.009(5) -0.003(5) -0.011(5)
C60 0.082(7) 0.054(5) 0.076(7) 0.022(5) 0.017(5) 0.006(5)
C61 0.075(7) 0.081(7) 0.119(9) 0.059(6) 0.036(6) 0.033(6)
C62 0.044(5) 0.078(6) 0.085(6) 0.017(4) 0.007(4) 0.016(5)

loop_
_atom_type_symbol
_atom_type_description
_atom_type_scat_dispersion_real
_atom_type_scat_dispersion_imag
_atom_type_scat_source
C C 0.0033 0.0016 'International Tables Vol C Tables 4.2.6.8 and 6.1.1.4'
H H 0.0000 0.0000 'International Tables Vol C Tables 4.2.6.8 and 6.1.1.4'
N N 0.0061 0.0033 'International Tables Vol C Tables 4.2.6.8 and 6.1.1.4'
O O 0.0106 0.0060 'International Tables Vol C Tables 4.2.6.8 and 6.1.1.4'
Sn Sn -0.6537 1.4246 'International Tables Vol C Tables 4.2.6.8 and 6.1.1.4'
S S 0.1246 0.1234 'International Tables Vol C Tables 4.2.6.8 and 6.1.1.4'

loop_
_geom_angle_atom_site_label_1
_geom_angle_atom_site_label_2
_geom_angle_atom_site_label_3
_geom_angle
_geom_angle_publ_flag
C20 Sn1 C26 111.6(3) ?
C20 Sn1 C14 112.9(2) ?
C26 Sn1 C14 111.1(2) ?
S1 Sn1 C14 107.92(18) yes
S1 Sn1 C20 103.24(19) yes
S1 Sn1 C26 109.69(18) yes
Sn1 S1 C1 101.2(2) yes
C51 Sn2 C45 114.2(3) ?
C51 Sn2 C57 111.1(3) ?
C45 Sn2 C57 112.0(3) ?
S2 Sn2 C45 107.0(2) yes
S2 Sn2 C51 102.5(2) yes
S2 Sn2 C57 109.46(18) yes
Sn2 S2 C32 101.1(2) yes
C7 N1 C4 121.3(7) ?
C38 N2 C35 122.5(7) ?
C9 O1 H1 109.5 ?
C40 O2 H2 109.5 ?
C2 C1 C6 116.8(7) ?
C2 C1 S1 122.5(6) ?
C6 C1 S1 120.6(6) ?
C3 C2 C1 121.9(8) ?
C3 C2 H2A 119.1 ?
C1 C2 H2A 119.1 ?
C4 C3 C2 120.2(7) ?
C4 C3 H3 119.9 ?
C2 C3 H3 119.9 ?
C5 C4 C3 118.5(7) ?
C5 C4 N1 124.8(7) ?
C3 C4 N1 116.7(7) ?
C6 C5 C4 121.4(8) ?
C6 C5 H5 119.3 ?
C4 C5 H5 119.3 ?
C5 C6 C1 121.2(7) ?
C5 C6 H6 119.4 ?
C1 C6 H6 119.4 ?
N1 C7 C8 122.7(8) ?
N1 C7 H7 118.6 ?
C8 C7 H7 118.6 ?
C13 C8 C9 118.0(8) ?
C13 C8 C7 120.2(8) ?
C9 C8 C7 121.7(7) ?
O1 C9 C10 118.5(8) ?
O1 C9 C8 121.0(7) ?
C10 C9 C8 120.4(8) ?
C11 C10 C9 119.3(9) ?
C11 C10 H10 120.3 ?
C9 C10 H10 120.3 ?
C12 C11 C10 122.3(9) ?
C12 C11 H11 118.9 ?
C10 C11 H11 118.9 ?
C11 C12 C13 118.0(9) ?
C11 C12 H12 121.0 ?
C13 C12 H12 121.0 ?
C12 C13 C8 121.9(9) ?
C12 C13 H13 119.1 ?
C8 C13 H13 119.1 ?
C19 C14 C15 118.0(7) ?
C19 C14 Sn1 119.2(5) ?
C15 C14 Sn1 122.8(5) ?
C16 C15 C14 119.9(7) ?
C16 C15 H15 120.1 ?
C14 C15 H15 120.1 ?
C15 C16 C17 120.9(8) ?
C15 C16 H16 119.6 ?
C17 C16 H16 119.6 ?
C18 C17 C16 119.0(8) ?
C18 C17 H17 120.5 ?
C16 C17 H17 120.5 ?
C17 C18 C19 122.1(9) ?
C17 C18 H18 118.9 ?
C19 C18 H18 118.9 ?
C14 C19 C18 120.1(8) ?
C14 C19 H19 120.0 ?
C18 C19 H19 120.0 ?
C25 C20 C21 118.7(7) ?
C25 C20 Sn1 120.1(5) ?
C21 C20 Sn1 121.2(6) ?
C20 C21 C22 120.9(8) ?
C20 C21 H21 119.5 ?
C22 C21 H21 119.5 ?
C21 C22 C23 119.0(8) ?
C21 C22 H22 120.5 ?
C23 C22 H22 120.5 ?
C24 C23 C22 120.4(8) ?
C24 C23 H23 119.8 ?
C22 C23 H23 119.8 ?
C23 C24 C25 120.3(9) ?
C23 C24 H24 119.9 ?
C25 C24 H24 119.9 ?
C20 C25 C24 120.6(8) ?
C20 C25 H25 119.7 ?
C24 C25 H25 119.7 ?
C31 C26 C27 117.2(7) ?
C31 C26 Sn1 119.0(5) ?
C27 C26 Sn1 123.8(5) ?
C28 C27 C26 121.0(7) ?
C28 C27 H27 119.5 ?
C26 C27 H27 119.5 ?
C29 C28 C27 121.0(7) ?
C29 C28 H28 119.5 ?
C27 C28 H28 119.5 ?
C30 C29 C28 118.6(8) ?
C30 C29 H29 120.7 ?
C28 C29 H29 120.7 ?
C29 C30 C31 120.5(8) ?
C29 C30 H30 119.8 ?
C31 C30 H30 119.8 ?
C26 C31 C30 121.6(7) ?
C26 C31 H31 119.2 ?
C30 C31 H31 119.2 ?
C33 C32 C37 118.8(8) ?
C33 C32 S2 119.8(6) ?
C37 C32 S2 121.4(6) ?
C32 C33 C34 120.7(8) ?
C32 C33 H33 119.6 ?
C34 C33 H33 119.6 ?
C33 C34 C35 121.4(8) ?
C33 C34 H34 119.3 ?
C35 C34 H34 119.3 ?
C36 C35 C34 117.8(8) ?
C36 C35 N2 117.1(7) ?
C34 C35 N2 125.1(7) ?
C35 C36 C37 121.0(8) ?
C35 C36 H36 119.5 ?
C37 C36 H36 119.5 ?
C32 C37 C36 120.2(8) ?
C32 C37 H37 119.9 ?
C36 C37 H37 119.9 ?
N2 C38 C39 123.0(7) ?
N2 C38 H38 118.5 ?
C39 C38 H38 118.5 ?
C44 C39 C40 118.0(8) ?
C44 C39 C38 120.6(8) ?
C40 C39 C38 121.4(7) ?
O2 C40 C41 119.8(8) ?
O2 C40 C39 120.4(8) ?
C41 C40 C39 119.7(8) ?
C40 C41 C42 120.0(9) ?
C40 C41 H41 120.0 ?
C42 C41 H41 120.0 ?
C43 C42 C41 120.0(9) ?
C43 C42 H42 120.0 ?
C41 C42 H42 120.0 ?
C44 C43 C42 120.5(9) ?
C44 C43 H43 119.7 ?
C42 C43 H43 119.7 ?
C43 C44 C39 121.7(9) ?
C43 C44 H44 119.1 ?
C39 C44 H44 119.1 ?
C50 C45 C46 117.9(8) ?
C50 C45 Sn2 123.3(5) ?
C46 C45 Sn2 118.9(6) ?
C47 C46 C45 120.6(9) ?
C47 C46 H46 119.7 ?
C45 C46 H46 119.7 ?
C46 C47 C48 120.0(8) ?
C46 C47 H47 120.0 ?
C48 C47 H47 120.0 ?
C49 C48 C47 119.8(8) ?
C49 C48 H48 120.1 ?
C47 C48 H48 120.1 ?
C48 C49 C50 119.8(9) ?
C48 C49 H49 120.1 ?
C50 C49 H49 120.1 ?
C45 C50 C49 121.9(8) ?
C45 C50 H50 119.1 ?
C49 C50 H50 119.1 ?
C56 C51 C52 118.8(7) ?
C56 C51 Sn2 120.1(6) ?
C52 C51 Sn2 121.0(5) ?
C51 C52 C53 119.9(8) ?
C51 C52 H52 120.1 ?
C53 C52 H52 120.1 ?
C54 C53 C52 121.2(9) ?
C54 C53 H53 119.4 ?
C52 C53 H53 119.4 ?
C53 C54 C55 119.1(9) ?
C53 C54 H54 120.5 ?
C55 C54 H54 120.5 ?
C54 C55 C56 121.3(9) ?
C54 C55 H55 119.3 ?
C56 C55 H55 119.3 ?
C51 C56 C55 119.7(8) ?
C51 C56 H56 120.1 ?
C55 C56 H56 120.1 ?
C58 C57 C62 117.6(7) ?
C58 C57 Sn2 117.9(5) ?
C62 C57 Sn2 124.5(5) ?
C57 C58 C59 121.4(7) ?
C57 C58 H58 119.3 ?
C59 C58 H58 119.3 ?
C60 C59 C58 120.4(9) ?
C60 C59 H59 119.8 ?
C58 C59 H59 119.8 ?
C61 C60 C59 118.9(9) ?
C61 C60 H60 120.6 ?
C59 C60 H60 120.6 ?
C60 C61 C62 121.1(8) ?
C60 C61 H61 119.4 ?
C62 C61 H61 119.4 ?
C57 C62 C61 120.7(8) ?
C57 C62 H62 119.7 ?
C61 C62 H62 119.7 ?

loop_
_geom_bond_atom_site_label_1
_geom_bond_atom_site_label_2
_geom_bond_distance
_geom_bond_publ_flag
Sn1 S1 2.421(2) yes
Sn1 C14 2.124(6) yes
Sn1 C20 2.113(7) yes
Sn1 C26 2.120(7) yes
Sn2 S2 2.423(2) yes
Sn2 C45 2.127(7) yes
Sn2 C51 2.120(7) yes
Sn2 C57 2.129(7) yes
N1 C7 1.281(9) ?
N1 C4 1.401(9) ?
N2 C38 1.273(9) ?
N2 C35 1.417(10) ?
O1 C9 1.345(9) ?
O1 H1 0.8200 ?
O2 C40 1.358(9) ?
O2 H2 0.8200 ?
S1 C1 1.771(7) ?
S2 C32 1.774(8) ?
C1 C2 1.379(10) ?
C1 C6 1.385(10) ?
C2 C3 1.374(11) ?
C2 H2A 0.9300 ?
C3 C4 1.372(10) ?
C3 H3 0.9300 ?
C4 C5 1.365(10) ?
C5 C6 1.363(11) ?
C5 H5 0.9300 ?
C6 H6 0.9300 ?
C7 C8 1.445(11) ?
C7 H7 0.9300 ?
C8 C13 1.394(11) ?
C8 C9 1.398(11) ?
C9 C10 1.379(11) ?
C10 C11 1.373(12) ?
C10 H10 0.9300 ?
C11 C12 1.372(13) ?
C11 H11 0.9300 ?
C12 C13 1.378(12) ?
C12 H12 0.9300 ?
C13 H13 0.9300 ?
C14 C19 1.376(9) ?
C14 C15 1.386(7) ?
C15 C16 1.370(11) ?
C15 H15 0.9300 ?
C16 C17 1.376(8) ?
C16 H16 0.9300 ?
C17 C18 1.314(12) ?
C17 H17 0.9300 ?
C18 C19 1.377(8) ?
C18 H18 0.9300 ?
C19 H19 0.9300 ?
C20 C25 1.353(10) ?
C20 C21 1.382(7) ?
C21 C22 1.382(11) ?
C21 H21 0.9300 ?
C22 C23 1.386(8) ?
C22 H22 0.9300 ?
C23 C24 1.334(13) ?
C23 H23 0.9300 ?
C24 C25 1.404(8) ?
C24 H24 0.9300 ?
C25 H25 0.9300 ?
C26 C31 1.367(10) ?
C26 C27 1.376(9) ?
C27 C28 1.376(11) ?
C27 H27 0.9300 ?
C28 C29 1.367(12) ?
C28 H28 0.9300 ?
C29 C30 1.351(11) ?
C29 H29 0.9300 ?
C30 C31 1.385(11) ?
C30 H30 0.9300 ?
C31 H31 0.9300 ?
C32 C33 1.366(11) ?
C32 C37 1.370(11) ?
C33 C34 1.370(12) ?
C33 H33 0.9300 ?
C34 C35 1.375(11) ?
C34 H34 0.9300 ?
C35 C36 1.369(10) ?
C36 C37 1.391(11) ?
C36 H36 0.9300 ?
C37 H37 0.9300 ?
C38 C39 1.429(11) ?
C38 H38 0.9300 ?
C39 C44 1.372(11) ?
C39 C40 1.420(11) ?
C40 C41 1.376(12) ?
C41 C42 1.383(13) ?
C41 H41 0.9300 ?
C42 C43 1.367(13) ?
C42 H42 0.9300 ?
C43 C44 1.355(13) ?
C43 H43 0.9300 ?
C44 H44 0.9300 ?
C45 C50 1.356(10) ?
C45 C46 1.386(8) ?
C46 C47 1.374(12) ?
C46 H46 0.9300 ?
C47 C48 1.377(8) ?
C47 H47 0.9300 ?
C48 C49 1.346(12) ?
C48 H48 0.9300 ?
C49 C50 1.381(8) ?
C49 H49 0.9300 ?
C50 H50 0.9300 ?
C51 C56 1.378(10) ?
C51 C52 1.383(10) ?
C52 C53 1.385(11) ?
C52 H52 0.9300 ?
C53 C54 1.348(13) ?
C53 H53 0.9300 ?
C54 C55 1.363(13) ?
C54 H54 0.9300 ?
C55 C56 1.380(12) ?
C55 H55 0.9300 ?
C56 H56 0.9300 ?
C57 C58 1.371(7) ?
C57 C62 1.375(7) ?
C58 C59 1.378(11) ?
C58 H58 0.9300 ?
C59 C60 1.376(8) ?
C59 H59 0.9300 ?
C60 C61 1.339(12) ?
C60 H60 0.9300 ?
C61 C62 1.392(8) ?
C61 H61 0.9300 ?
C62 H62 0.9300 ?

loop_
_geom_torsion_atom_site_label_1
_geom_torsion_atom_site_label_2
_geom_torsion_atom_site_label_3
_geom_torsion_atom_site_label_4
_geom_torsion
C20 Sn1 S1 C1 -170.2(3)
C26 Sn1 S1 C1 70.7(3)
C14 Sn1 S1 C1 -50.5(3)
C51 Sn2 S2 C32 -169.5(3)
C45 Sn2 S2 C32 -49.1(4)
C57 Sn2 S2 C32 72.4(4)
Sn1 S1 C1 C2 -73.9(6)
Sn1 S1 C1 C6 108.2(6)
C6 C1 C2 C3 -0.3(11)
S1 C1 C2 C3 -178.2(6)
C1 C2 C3 C4 1.7(12)
C2 C3 C4 C5 -1.8(11)
C2 C3 C4 N1 179.8(7)
C7 N1 C4 C5 27.7(11)
C7 N1 C4 C3 -154.0(7)
C3 C4 C5 C6 0.5(11)
N1 C4 C5 C6 178.8(7)
C4 C5 C6 C1 0.8(12)
C2 C1 C6 C5 -0.9(11)
S1 C1 C6 C5 177.0(6)
C4 N1 C7 C8 -177.4(6)
N1 C7 C8 C13 -176.0(7)
N1 C7 C8 C9 1.1(12)
C13 C8 C9 O1 179.6(7)
C7 C8 C9 O1 2.4(12)
C13 C8 C9 C10 -1.8(12)
C7 C8 C9 C10 -178.9(8)
O1 C9 C10 C11 179.4(8)
C8 C9 C10 C11 0.7(13)
C9 C10 C11 C12 0.5(14)
C10 C11 C12 C13 -0.6(14)
C11 C12 C13 C8 -0.6(14)
C9 C8 C13 C12 1.7(12)
C7 C8 C13 C12 178.9(8)
C20 Sn1 C14 C19 -5.1(6)
C26 Sn1 C14 C19 121.1(6)
S1 Sn1 C14 C19 -118.6(5)
C20 Sn1 C14 C15 174.1(6)
C26 Sn1 C14 C15 -59.6(7)
S1 Sn1 C14 C15 60.7(6)
C19 C14 C15 C16 1.7(12)
Sn1 C14 C15 C16 -177.6(6)
C14 C15 C16 C17 -2.7(14)
C15 C16 C17 C18 1.8(15)
C16 C17 C18 C19 0.2(15)
C15 C14 C19 C18 0.2(11)
Sn1 C14 C19 C18 179.5(6)
C17 C18 C19 C14 -1.2(14)
C26 Sn1 C20 C25 -25.1(7)
C14 Sn1 C20 C25 100.9(6)
S1 Sn1 C20 C25 -142.8(6)
C26 Sn1 C20 C21 155.8(6)
C14 Sn1 C20 C21 -78.2(6)
S1 Sn1 C20 C21 38.1(6)
C25 C20 C21 C22 2.3(12)
Sn1 C20 C21 C22 -178.6(6)
C20 C21 C22 C23 -1.4(13)
C21 C22 C23 C24 0.1(14)
C22 C23 C24 C25 0.3(15)
C21 C20 C25 C24 -1.9(12)
Sn1 C20 C25 C24 179.0(7)
C23 C24 C25 C20 0.6(14)
C20 Sn1 C26 C31 95.4(6)
C14 Sn1 C26 C31 -31.6(7)
S1 Sn1 C26 C31 -150.8(6)
C20 Sn1 C26 C27 -81.8(6)
C14 Sn1 C26 C27 151.3(6)
S1 Sn1 C26 C27 32.0(6)
C31 C26 C27 C28 0.1(11)
Sn1 C26 C27 C28 177.4(6)
C26 C27 C28 C29 0.0(13)
C27 C28 C29 C30 -1.9(13)
C28 C29 C30 C31 3.7(14)
C27 C26 C31 C30 1.7(12)
Sn1 C26 C31 C30 -175.7(7)
C29 C30 C31 C26 -3.7(14)
Sn2 S2 C32 C33 105.7(7)
Sn2 S2 C32 C37 -74.3(7)
C37 C32 C33 C34 -1.9(13)
S2 C32 C33 C34 178.1(7)
C32 C33 C34 C35 1.6(14)
C33 C34 C35 C36 0.4(13)
C33 C34 C35 N2 178.8(8)
C38 N2 C35 C36 -152.0(7)
C38 N2 C35 C34 29.6(12)
C34 C35 C36 C37 -2.0(12)
N2 C35 C36 C37 179.5(7)
C33 C32 C37 C36 0.4(12)
S2 C32 C37 C36 -179.6(6)
C35 C36 C37 C32 1.6(12)
C35 N2 C38 C39 -179.1(7)
N2 C38 C39 C44 -179.0(8)
N2 C38 C39 C40 2.0(12)
C44 C39 C40 O2 -179.1(8)
C38 C39 C40 O2 -0.1(12)
C44 C39 C40 C41 1.0(13)
C38 C39 C40 C41 180.0(8)
O2 C40 C41 C42 -179.8(8)
C39 C40 C41 C42 0.1(14)
C40 C41 C42 C43 -0.6(15)
C41 C42 C43 C44 -0.1(15)
C42 C43 C44 C39 1.2(16)
C40 C39 C44 C43 -1.7(14)
C38 C39 C44 C43 179.3(9)
C51 Sn2 C45 C50 172.4(7)
C57 Sn2 C45 C50 -60.2(7)
S2 Sn2 C45 C50 59.7(7)
C51 Sn2 C45 C46 -6.4(7)
C57 Sn2 C45 C46 121.0(6)
S2 Sn2 C45 C46 -119.1(6)
C50 C45 C46 C47 -1.8(13)
Sn2 C45 C46 C47 177.0(7)
C45 C46 C47 C48 2.1(14)
C46 C47 C48 C49 -1.5(14)
C47 C48 C49 C50 0.5(15)
C46 C45 C50 C49 0.9(13)
Sn2 C45 C50 C49 -177.9(7)
C48 C49 C50 C45 -0.2(15)
C45 Sn2 C51 C56 105.5(6)
C57 Sn2 C51 C56 -22.4(7)
S2 Sn2 C51 C56 -139.2(6)
C45 Sn2 C51 C52 -78.8(7)
C57 Sn2 C51 C52 153.4(6)
S2 Sn2 C51 C52 36.5(6)
C56 C51 C52 C53 -1.1(12)
Sn2 C51 C52 C53 -176.9(6)
C51 C52 C53 C54 0.6(14)
C52 C53 C54 C55 0.5(15)
C53 C54 C55 C56 -1.0(15)
C52 C51 C56 C55 0.6(12)
Sn2 C51 C56 C55 176.4(7)
C54 C55 C56 C51 0.5(14)
C51 Sn2 C57 C58 92.6(7)
C45 Sn2 C57 C58 -36.4(7)
S2 Sn2 C57 C58 -154.9(6)
C51 Sn2 C57 C62 -85.1(7)
C45 Sn2 C57 C62 145.9(7)
S2 Sn2 C57 C62 27.4(8)
C62 C57 C58 C59 -1.0(14)
Sn2 C57 C58 C59 -178.8(7)
C57 C58 C59 C60 1.4(15)
C58 C59 C60 C61 -2.2(16)
C59 C60 C61 C62 2.5(16)
C58 C57 C62 C61 1.3(13)
Sn2 C57 C62 C61 178.9(7)
C60 C61 C62 C57 -2.1(16)

loop_
_cod_related_entry_id
_cod_related_entry_database
_cod_related_entry_code
1 ChemSpider 24738652
